data_4510104
loop_
_publ_author_name
'Mukherjee, Arijit'
'Desiraju, Gautam R.'

_publ_section_title
;
 Combinatorial Exploration of the Structural Landscape of Acid--Pyridine
 Cocrystals
;
_journal_issue 3
_journal_name_full 'Crystal Growth &amp; Design'
_journal_page_first 1375
_journal_paper_doi 10.1021/cg401851z
_journal_volume 14
_journal_year 2014
_chemical_formula_sum 'C26 H22 N4 O8'
_chemical_formula_weight 518.48
_chemical_name_systematic
;
 ?
;
_space_group_IT_number 14
_symmetry_cell_setting monoclinic
_symmetry_space_group_name_Hall '-P 2ybc'
_symmetry_space_group_name_H-M 'P 1 21/c 1'
_atom_sites_solution_hydrogens geom
_atom_sites_solution_primary direct
_atom_sites_solution_secondary difmap
_audit_creation_method SHELXL-97
_cell_angle_alpha 90.00
_cell_angle_beta 110.720(18)
_cell_angle_gamma 90.00
_cell_formula_units_Z 2
_cell_length_a 8.874(5)
_cell_length_b 6.631(4)
_cell_length_c 21.677(10)
_cell_measurement_reflns_used 4606
_cell_measurement_temperature 150(2)
_cell_measurement_theta_max 27.7
_cell_measurement_theta_min 3.1
_cell_volume 1193.0(11)
_computing_cell_refinement
;
CrystalClear-SM Expert 2.0 r4 (Rigaku, 2009)
;
_computing_data_collection
;
CrystalClear-SM Expert 2.0 r4 (Rigaku, 2009)
;
_computing_data_reduction
;
CrystalClear-SM Expert 2.0 r4 (Rigaku, 2009)
;
_computing_structure_refinement 'SHELXL-97 (Sheldrick, 2008)'
_computing_structure_solution 'SHELXL-97 (Sheldrick, 2008)'
_diffrn_ambient_temperature 150(2)
_diffrn_detector CCD
_diffrn_detector_area_resol_mean 13.6612
_diffrn_measured_fraction_theta_full 0.992
_diffrn_measured_fraction_theta_max 0.992
_diffrn_measurement_device
;
XtaLABmini: Fixed Chi 2 circle
;
_diffrn_measurement_device_type
;
Rigaku Mercury375R (2x2 bin mode)
;
_diffrn_measurement_specimen_support Fiber
_diffrn_radiation_monochromator 'Graphite Monochromator'
_diffrn_radiation_source 'fine-focus sealed tube'
_diffrn_radiation_type MoK\a
_diffrn_radiation_wavelength 0.71073
_diffrn_reflns_av_R_equivalents 0.0397
_diffrn_reflns_av_sigmaI/netI 0.0304
_diffrn_reflns_limit_h_max 11
_diffrn_reflns_limit_h_min -11
_diffrn_reflns_limit_k_max 8
_diffrn_reflns_limit_k_min -8
_diffrn_reflns_limit_l_max 27
_diffrn_reflns_limit_l_min -28
_diffrn_reflns_number 11822
_diffrn_reflns_theta_full 27.49
_diffrn_reflns_theta_max 27.49
_diffrn_reflns_theta_min 3.23
_exptl_absorpt_coefficient_mu 0.109
_exptl_absorpt_correction_T_max 1.000
_exptl_absorpt_correction_T_min 0.876
_exptl_absorpt_correction_type multi-scan
_exptl_absorpt_process_details 'Jacobson, R. (1998) Private communication'
_exptl_crystal_density_diffrn 1.443
_exptl_crystal_density_method 'not measured'
_exptl_crystal_F_000 540
_exptl_crystal_size_max 0.3
_exptl_crystal_size_mid 0.2
_exptl_crystal_size_min 0.1
_refine_diff_density_max 0.204
_refine_diff_density_min -0.288
_refine_diff_density_rms 0.046
_refine_ls_extinction_method none
_refine_ls_goodness_of_fit_ref 1.052
_refine_ls_hydrogen_treatment mixed
_refine_ls_matrix_type full
_refine_ls_number_parameters 176
_refine_ls_number_reflns 2728
_refine_ls_number_restraints 0
_refine_ls_restrained_S_all 1.052
_refine_ls_R_factor_all 0.0514
_refine_ls_R_factor_gt 0.0410
_refine_ls_shift/su_max 0.000
_refine_ls_shift/su_mean 0.000
_refine_ls_structure_factor_coef Fsqd
_refine_ls_weighting_details 'calc w=1/[\s^2^(Fo^2^)+(0.0436P)^2^+0.3422P] where P=(Fo^2^+2Fc^2^)/3'
_refine_ls_weighting_scheme calc
_refine_ls_wR_factor_gt 0.0966
_refine_ls_wR_factor_ref 0.1021
_reflns_number_gt 2261
_reflns_number_total 2728
_reflns_threshold_expression >2\s(I)
_cod_data_source_file cg401851z_si_002.cif
_cod_data_source_block 24
_cod_depositor_comments
;
The following automatic conversions were performed:

'_exptl_absorpt_correction_type' value 'Multi-scan' changed to
'multi-scan' according to
/usr/data/users/saulius/crontab/automatic-downloads/current/ACS/lib/dictionaries/cif_core.dic
dictionary named 'cif_core.dic' version 2.4.2 from 2011-04-26.

Automatic conversion script
Id: cif_fix_values 2281 2013-09-26 08:29:07Z andrius 
;
_cod_original_sg_symbol_H-M 'P 21/c'
_cod_database_code 4510104

loop_
_symmetry_equiv_pos_as_xyz
'x, y, z'
'-x, y+1/2, -z+1/2'
'-x, -y, -z'
'x, -y-1/2, z-1/2'

loop_
_atom_site_label
_atom_site_type_symbol
_atom_site_fract_x
_atom_site_fract_y
_atom_site_fract_z
_atom_site_U_iso_or_equiv
_atom_site_adp_type
_atom_site_occupancy
_atom_site_symmetry_multiplicity
_atom_site_calc_flag
_atom_site_refinement_flags
N1 N 0.80908(13) 0.04106(17) 0.61065(5) 0.0244(2) Uani 1 1 d .
C8 C 0.72324(16) -0.0645(2) 0.63959(6) 0.0281(3) Uani 1 1 d .
H8 H 0.7122 -0.0130 0.6777 0.034 Uiso 1 1 calc R
C9 C 0.65027(15) -0.2473(2) 0.61510(6) 0.0257(3) Uani 1 1 d .
H9 H 0.5926 -0.3166 0.6368 0.031 Uiso 1 1 calc R
C10 C 0.66396(14) -0.3262(2) 0.55774(6) 0.0230(3) Uani 1 1 d .
C11 C 0.75421(16) -0.2166(2) 0.52798(6) 0.0268(3) Uani 1 1 d .
H11 H 0.7674 -0.2647 0.4899 0.032 Uiso 1 1 calc R
C12 C 0.82400(16) -0.0354(2) 0.55571(6) 0.0262(3) Uani 1 1 d .
H12 H 0.8837 0.0362 0.5354 0.031 Uiso 1 1 calc R
C13 C 0.58087(15) -0.52124(19) 0.52819(6) 0.0249(3) Uani 1 1 d .
H13A H 0.5613 -0.6006 0.5622 0.030 Uiso 1 1 calc R
H13B H 0.6504 -0.5988 0.5112 0.030 Uiso 1 1 calc R
O1 O 1.44561(13) 1.25249(17) 0.65706(5) 0.0407(3) Uani 1 1 d .
O2 O 1.36849(13) 1.28721(16) 0.74067(5) 0.0381(3) Uani 1 1 d .
O3 O 1.03926(14) 0.34866(16) 0.57429(5) 0.0406(3) Uani 1 1 d .
O4 O 0.95295(11) 0.37640(15) 0.65914(4) 0.0291(2) Uani 1 1 d .
N5 N 1.37267(13) 1.19376(17) 0.69237(5) 0.0267(3) Uani 1 1 d .
C1 C 1.12015(15) 0.63847(19) 0.64291(6) 0.0233(3) Uani 1 1 d .
C2 C 1.19764(16) 0.7192(2) 0.60255(6) 0.0279(3) Uani 1 1 d .
H2 H 1.1939 0.6506 0.5646 0.034 Uiso 1 1 calc R
C3 C 1.28005(16) 0.9006(2) 0.61853(6) 0.0276(3) Uani 1 1 d .
H3 H 1.3320 0.9545 0.5918 0.033 Uiso 1 1 calc R
C4 C 1.28319(15) 1.0001(2) 0.67552(6) 0.0236(3) Uani 1 1 d .
C5 C 1.20608(15) 0.9254(2) 0.71630(6) 0.0254(3) Uani 1 1 d .
H5 H 1.2091 0.9955 0.7539 0.030 Uiso 1 1 calc R
C6 C 1.12381(15) 0.7424(2) 0.69959(6) 0.0243(3) Uani 1 1 d .
H6 H 1.0712 0.6894 0.7262 0.029 Uiso 1 1 calc R
C7 C 1.03266(15) 0.4396(2) 0.62234(6) 0.0249(3) Uani 1 1 d .
H1 H 0.893(3) 0.228(4) 0.6372(11) 0.088(7) Uiso 1 1 d .

loop_
_atom_site_aniso_label
_atom_site_aniso_U_11
_atom_site_aniso_U_22
_atom_site_aniso_U_33
_atom_site_aniso_U_23
_atom_site_aniso_U_13
_atom_site_aniso_U_12
N1 0.0248(5) 0.0221(6) 0.0251(5) 0.0003(4) 0.0076(4) -0.0004(4)
C8 0.0303(7) 0.0300(7) 0.0256(6) -0.0029(5) 0.0119(5) -0.0010(6)
C9 0.0244(6) 0.0270(7) 0.0270(6) 0.0014(5) 0.0108(5) -0.0029(5)
C10 0.0215(6) 0.0216(6) 0.0230(6) 0.0022(5) 0.0043(5) 0.0023(5)
C11 0.0323(7) 0.0253(7) 0.0245(6) -0.0007(5) 0.0120(5) -0.0006(6)
C12 0.0277(7) 0.0253(7) 0.0266(6) 0.0033(5) 0.0108(5) -0.0014(5)
C13 0.0276(7) 0.0198(6) 0.0257(6) 0.0001(5) 0.0075(5) -0.0008(5)
O1 0.0460(6) 0.0396(6) 0.0440(6) -0.0047(5) 0.0251(5) -0.0154(5)
O2 0.0440(6) 0.0366(6) 0.0352(6) -0.0122(5) 0.0160(5) -0.0093(5)
O3 0.0602(7) 0.0310(6) 0.0434(6) -0.0116(5) 0.0340(6) -0.0126(5)
O4 0.0349(5) 0.0270(5) 0.0288(5) -0.0022(4) 0.0155(4) -0.0057(4)
N5 0.0248(5) 0.0264(6) 0.0276(6) -0.0002(5) 0.0077(5) -0.0008(5)
C1 0.0235(6) 0.0223(7) 0.0239(6) 0.0024(5) 0.0081(5) 0.0033(5)
C2 0.0352(7) 0.0270(7) 0.0255(6) -0.0032(5) 0.0156(6) -0.0010(6)
C3 0.0306(7) 0.0292(7) 0.0265(6) 0.0022(5) 0.0146(5) -0.0015(6)
C4 0.0210(6) 0.0232(7) 0.0249(6) 0.0015(5) 0.0060(5) 0.0016(5)
C5 0.0264(6) 0.0292(7) 0.0200(6) -0.0019(5) 0.0074(5) 0.0010(5)
C6 0.0241(6) 0.0280(7) 0.0214(6) 0.0037(5) 0.0089(5) 0.0006(5)
C7 0.0266(6) 0.0228(7) 0.0258(6) 0.0021(5) 0.0099(5) 0.0040(5)

loop_
_atom_type_symbol
_atom_type_description
_atom_type_scat_dispersion_real
_atom_type_scat_dispersion_imag
_atom_type_scat_source
C C 0.0033 0.0016 'International Tables Vol C Tables 4.2.6.8 and 6.1.1.4'
H H 0.0000 0.0000 'International Tables Vol C Tables 4.2.6.8 and 6.1.1.4'
N N 0.0061 0.0033 'International Tables Vol C Tables 4.2.6.8 and 6.1.1.4'
O O 0.0106 0.0060 'International Tables Vol C Tables 4.2.6.8 and 6.1.1.4'

loop_
_geom_angle_atom_site_label_1
_geom_angle_atom_site_label_2
_geom_angle_atom_site_label_3
_geom_angle
_geom_angle_site_symmetry_1
_geom_angle_site_symmetry_3
C8 N1 C12 117.89(12) . .
C8 N1 H1 123.8(9) . .
C12 N1 H1 118.2(9) . .
N1 C8 C9 122.80(12) . .
N1 C8 H8 118.6 . .
C9 C8 H8 118.6 . .
C8 C9 C10 119.54(12) . .
C8 C9 H9 120.2 . .
C10 C9 H9 120.2 . .
C9 C10 C11 117.52(12) . .
C9 C10 C13 121.00(12) . .
C11 C10 C13 121.46(12) . .
C12 C11 C10 119.44(12) . .
C12 C11 H11 120.3 . .
C10 C11 H11 120.3 . .
N1 C12 C11 122.81(12) . .
N1 C12 H12 118.6 . .
C11 C12 H12 118.6 . .
C10 C13 C13 110.83(13) . 3_646
C10 C13 H13A 109.5 . .
C13 C13 H13A 109.5 3_646 .
C10 C13 H13B 109.5 . .
C13 C13 H13B 109.5 3_646 .
H13A C13 H13B 108.1 . .
C7 O4 H1 107.1(11) . .
O1 N5 O2 123.57(12) . .
O1 N5 C4 118.34(11) . .
O2 N5 C4 118.09(11) . .
C2 C1 C6 119.86(12) . .
C2 C1 C7 117.63(11) . .
C6 C1 C7 122.51(12) . .
C3 C2 C1 120.60(12) . .
C3 C2 H2 119.7 . .
C1 C2 H2 119.7 . .
C2 C3 C4 118.43(12) . .
C2 C3 H3 120.8 . .
C4 C3 H3 120.8 . .
C5 C4 C3 122.47(13) . .
C5 C4 N5 119.56(11) . .
C3 C4 N5 117.97(11) . .
C4 C5 C6 118.41(12) . .
C4 C5 H5 120.8 . .
C6 C5 H5 120.8 . .
C5 C6 C1 120.23(12) . .
C5 C6 H6 119.9 . .
C1 C6 H6 119.9 . .
O3 C7 O4 124.11(13) . .
O3 C7 C1 120.38(12) . .
O4 C7 C1 115.51(11) . .

loop_
_geom_bond_atom_site_label_1
_geom_bond_atom_site_label_2
_geom_bond_distance
_geom_bond_site_symmetry_2
N1 C8 1.3424(17) .
N1 C12 1.3434(17) .
N1 H1 1.46(3) .
C8 C9 1.388(2) .
C8 H8 0.9300 .
C9 C10 1.3932(19) .
C9 H9 0.9300 .
C10 C11 1.3968(19) .
C10 C13 1.5142(19) .
C11 C12 1.388(2) .
C11 H11 0.9300 .
C12 H12 0.9300 .
C13 C13 1.547(3) 3_646
C13 H13A 0.9700 .
C13 H13B 0.9700 .
O1 N5 1.2275(15) .
O2 N5 1.2285(15) .
O3 C7 1.2227(16) .
O4 C7 1.3083(16) .
O4 H1 1.14(3) .
N5 C4 1.4860(19) .
C1 C2 1.3965(18) .
C1 C6 1.3992(18) .
C1 C7 1.515(2) .
C2 C3 1.387(2) .
C2 H2 0.9300 .
C3 C4 1.3921(18) .
C3 H3 0.9300 .
C4 C5 1.3868(18) .
C5 C6 1.396(2) .
C5 H5 0.9300 .
C6 H6 0.9300 .

loop_
_geom_torsion_atom_site_label_1
_geom_torsion_atom_site_label_2
_geom_torsion_atom_site_label_3
_geom_torsion_atom_site_label_4
_geom_torsion
_geom_torsion_site_symmetry_4
C12 N1 C8 C9 -0.04(19) .
N1 C8 C9 C10 -0.6(2) .
C8 C9 C10 C11 1.00(18) .
C8 C9 C10 C13 -177.72(12) .
C9 C10 C11 C12 -0.75(19) .
C13 C10 C11 C12 177.97(11) .
C8 N1 C12 C11 0.31(19) .
C10 C11 C12 N1 0.1(2) .
C9 C10 C13 C13 97.47(16) 3_646
C11 C10 C13 C13 -81.20(18) 3_646
C6 C1 C2 C3 0.8(2) .
C7 C1 C2 C3 -179.94(12) .
C1 C2 C3 C4 -0.2(2) .
C2 C3 C4 C5 -0.6(2) .
C2 C3 C4 N5 179.65(11) .
O1 N5 C4 C5 176.96(12) .
O2 N5 C4 C5 -3.59(17) .
O1 N5 C4 C3 -3.25(17) .
O2 N5 C4 C3 176.20(12) .
C3 C4 C5 C6 0.65(19) .
N5 C4 C5 C6 -179.57(11) .
C4 C5 C6 C1 -0.01(19) .
C2 C1 C6 C5 -0.69(19) .
C7 C1 C6 C5 -179.93(12) .
C2 C1 C7 O3 4.45(19) .
C6 C1 C7 O3 -176.29(13) .
C2 C1 C7 O4 -175.64(11) .
C6 C1 C7 O4 3.62(18) .
